data_1527467
loop_
_publ_author_name
'Haegele, R.'
'Babel, D.'

_publ_section_title
;
 Die Neubestimmung der K2 Cu F4 - Struktur
;
_journal_name_full 'Zeitschrift fuer Anorganische und Allgemeine Chemie'
_journal_page_first 11
_journal_page_last 22
_journal_volume 409
_journal_year 1974
_chemical_formula_sum 'Cu F4 K2'
_chemical_name_systematic 'K2 (Cu F4)'
_space_group_IT_number 120
_symmetry_space_group_name_Hall 'I -4 -2c'
_symmetry_space_group_name_H-M 'I -4 c 2'
_cell_angle_alpha 90
_cell_angle_beta 90
_cell_angle_gamma 90
_cell_formula_units_Z 8
_cell_length_a 5.858
_cell_length_b 5.858
_cell_length_c 25.42
_cell_volume 872.317
_citation_journal_id_ASTM ZAACAB
_cod_data_source_file Haegele_ZAACAB_1974_1649.cif
_cod_data_source_block Cu1F4K2
_cod_original_cell_volume 872.3168
_cod_original_formula_sum 'Cu1 F4 K2'
_cod_database_code 1527467

loop_
_symmetry_equiv_pos_as_xyz
x,y,z
y,-x,-z
-x,-y,z
-y,x,-z
-x,y,z+1/2
y,x,-z+1/2
x,-y,z+1/2
-y,-x,-z+1/2
x+1/2,y+1/2,z+1/2
y+1/2,-x+1/2,-z+1/2
-x+1/2,-y+1/2,z+1/2
-y+1/2,x+1/2,-z+1/2
-x+1/2,y+1/2,z+1
y+1/2,x+1/2,-z+1
x+1/2,-y+1/2,z+1
-y+1/2,-x+1/2,-z+1

loop_
_atom_site_label
_atom_site_type_symbol
_atom_site_fract_x
_atom_site_fract_y
_atom_site_fract_z
_atom_site_occupancy
_atom_site_U_iso_or_equiv
K2 K+1 0 0.5 0.1784 1 0.0
F4 F-1 0.2321 0.7321 0 1 0.0
Cu1 Cu+2 0 0 0.25 1 0.0
F2 F-1 0 0.5 0.0756 1 0.0
Cu2 Cu+2 0 0.5 0 1 0.0
K1 K+1 0 0 0.07164 1 0.0
F3 F-1 0.2321 0.2321 0.25 1 0.0
F1 F-1 0 0 0.1744 1 0.0
